data_1567206
loop_
_publ_author_name
'Keener, Megan'
'Fadaei-Tirani, Farzaneh'
'Scopelliti, Rosario'
'Zivkovic, Ivica'
'Mazzanti, Marinella'

_publ_section_title
;
 Nitrogen activation and cleavage by a multimetallic uranium complex.
;
_journal_issue 27
_journal_name_full 'Chemical science'
_journal_page_first 8025
_journal_page_last 8035
_journal_paper_doi 10.1039/d2sc02997a
_journal_volume 13
_journal_year 2022
_chemical_formula_moiety 'C48 H126 K N5 O8 Si10 U2, 0.3(C4 H10 O)'
_chemical_formula_sum 'C49.2 H129 K N5 O8.3 Si10 U2'
_chemical_formula_weight 1719.83
_space_group_crystal_system monoclinic
_space_group_IT_number 14
_space_group_name_Hall '-P 2yn'
_space_group_name_H-M_alt 'P 1 21/n 1'
_atom_sites_solution_hydrogens geom
_atom_sites_solution_primary dual
_atom_sites_solution_secondary difmap
_audit_creation_date 2020-12-18
_audit_creation_method
;
Olex2 1.3
(compiled 2020.11.12 svn.r5f609507 for OlexSys, GUI svn.r6226)
;
_audit_update_record
;
2022-05-24 deposited with the CCDC.	2022-06-22 downloaded from the CCDC.
;
_cell_angle_alpha 90
_cell_angle_beta 100.9855(5)
_cell_angle_gamma 90
_cell_formula_units_Z 4
_cell_length_a 12.81649(7)
_cell_length_b 23.44652(10)
_cell_length_c 27.38157(13)
_cell_measurement_reflns_used 41708
_cell_measurement_temperature 140.00(10)
_cell_measurement_theta_max 72.5810
_cell_measurement_theta_min 3.5590
_cell_volume 8077.44(7)
_computing_cell_refinement 'CrysAlisPro 1.171.41.93a (Rigaku OD, 2020)'
_computing_data_collection 'CrysAlisPro 1.171.41.93a (Rigaku OD, 2020)'
_computing_data_reduction 'CrysAlisPro 1.171.41.93a (Rigaku OD, 2020)'
_computing_molecular_graphics 'Olex2 1.3 (Dolomanov et al., 2009)'
_computing_publication_material 'Olex2 1.3 (Dolomanov et al., 2009)'
_computing_structure_refinement 'ShelXL 2018/3 (Sheldrick, 2015)'
_computing_structure_solution 'ShelXT 2018/2 (Sheldrick, 2015)'
_diffrn_ambient_environment N~2~
_diffrn_ambient_temperature 140.00(10)
_diffrn_detector 'CCD plate'
_diffrn_detector_area_resol_mean 5.2817
_diffrn_detector_type AtlasS2
_diffrn_measured_fraction_theta_full 1.000
_diffrn_measured_fraction_theta_max 0.990
_diffrn_measurement_details
;
List of Runs (angles in degrees, time in seconds):

  # Type    Start    End  Width  t~exp~   \w     \q     \k     \f   Frames
#--------------------------------------------------------------------------
  1  \w    -77.00   5.00   1.00    2.00    --  -40.91 106.00  69.00   82
  2  \w     26.00  53.00   1.00    2.00    --   40.91-106.00 -29.00   27
  3  \w    104.00 166.00   1.00    8.00    --  105.15 106.00  69.00   62
  4  \w     64.00 108.00   1.00    8.00    --  105.15-106.00 -29.00   44
  5  \w    -65.00  17.00   1.00    2.00    --  -40.91  38.00  90.00   82
  6  \w   -115.00 -17.00   1.00    2.00    --  -40.91 -38.00 -90.00   98
  7  \w     32.00  95.00   1.00    2.00    --   40.91-125.00 -60.00   63
  8  \w     17.00  97.00   1.00    2.00    --   40.91  57.00-150.00   80
  9  \w     34.00 103.00   1.00    8.00    --  105.15 -94.00   0.00   69
 10  \w    110.00 151.00   1.00    8.00    --  105.15  77.00  30.00   41
 11  \w     77.00 163.00   1.00    8.00    --  105.15  61.00 120.00   86
 12  \w    124.00 177.00   1.00    8.00    --  105.15 111.00  30.00   53
 13  \w     28.00 103.00   1.00    8.00    --  105.15 -94.00  90.00   75
 14  \w     47.00  81.00   1.00    8.00    --  105.15 -94.00-180.00   34
 15  \w     60.00 109.00   1.00    8.00    --  105.15-111.00 150.00   49
 16  \w    104.00 155.00   1.00    8.00    --  105.15  77.00-120.00   51
 17  \w    128.00 164.00   1.00    8.00    --  105.15  61.00 150.00   36
 18  \w     60.00 107.00   1.00    8.00    --  105.15-111.00-120.00   47
 19  \w    111.00 178.00   1.00    8.00    --  105.15 111.00 150.00   67
 20  \w     85.00 125.00   1.00    8.00    --  105.15 178.00 -30.00   40
 21  \w    106.00 148.00   1.00    8.00    --  105.15 111.00-180.00   42
 22  \w     36.00 133.00   1.00    8.00    --  105.15 -30.00  90.00   97
;
_diffrn_measurement_device 'four-circle diffractometer'
_diffrn_measurement_device_type 'SuperNova, Dual, Cu at home/near, AtlasS2'
_diffrn_measurement_method '\w scans'
_diffrn_orient_matrix_type 'CrysAlisPro convention (1999,Acta A55,543-557)'
_diffrn_orient_matrix_UB_11 0.0638708000
_diffrn_orient_matrix_UB_12 -0.0134846000
_diffrn_orient_matrix_UB_13 0.0522815000
_diffrn_orient_matrix_UB_21 -0.1043888000
_diffrn_orient_matrix_UB_22 -0.0108110000
_diffrn_orient_matrix_UB_23 0.0186171000
_diffrn_orient_matrix_UB_31 0.0042200000
_diffrn_orient_matrix_UB_32 -0.0634038000
_diffrn_orient_matrix_UB_33 -0.0142507000
_diffrn_radiation_monochromator mirror
_diffrn_radiation_probe x-ray
_diffrn_radiation_type 'Cu K\a'
_diffrn_radiation_wavelength 1.54184
_diffrn_reflns_av_R_equivalents 0.0350
_diffrn_reflns_av_unetI/netI 0.0255
_diffrn_reflns_Laue_measured_fraction_full 1.000
_diffrn_reflns_Laue_measured_fraction_max 0.990
_diffrn_reflns_limit_h_max 15
_diffrn_reflns_limit_h_min -15
_diffrn_reflns_limit_k_max 24
_diffrn_reflns_limit_k_min -28
_diffrn_reflns_limit_l_max 33
_diffrn_reflns_limit_l_min -33
_diffrn_reflns_number 63014
_diffrn_reflns_point_group_measured_fraction_full 1.000
_diffrn_reflns_point_group_measured_fraction_max 0.990
_diffrn_reflns_theta_full 67.684
_diffrn_reflns_theta_max 72.672
_diffrn_reflns_theta_min 3.288
_diffrn_source 'micro-focus sealed X-ray tube'
_diffrn_source_type 'SuperNova (Cu) X-ray Source'
_exptl_absorpt_coefficient_mu 13.420
_exptl_absorpt_correction_T_max 0.629
_exptl_absorpt_correction_T_min 0.040
_exptl_absorpt_correction_type gaussian
_exptl_absorpt_process_details
;
CrysAlisPro 1.171.41.93a (Rigaku Oxford Diffraction, 2020)
Numerical absorption correction based on Gaussian integration over
a multifaceted crystal model.
Empirical absorption correction using spherical harmonics
as implemented in SCALE3 ABSPACK scaling algorithm
;
_exptl_crystal_colour 'clear intense orange'
_exptl_crystal_density_diffrn 1.414
_exptl_crystal_description prism
_exptl_crystal_F_000 3474
_exptl_crystal_size_max 0.43
_exptl_crystal_size_mid 0.15
_exptl_crystal_size_min 0.08
_refine_diff_density_max 1.420
_refine_diff_density_min -0.900
_refine_diff_density_rms 0.081
_refine_ls_extinction_method none
_refine_ls_goodness_of_fit_ref 1.114
_refine_ls_hydrogen_treatment constr
_refine_ls_matrix_type full
_refine_ls_number_parameters 808
_refine_ls_number_reflns 15884
_refine_ls_number_restraints 130
_refine_ls_restrained_S_all 1.115
_refine_ls_R_factor_all 0.0231
_refine_ls_R_factor_gt 0.0223
_refine_ls_shift/su_max 0.004
_refine_ls_shift/su_mean 0.000
_refine_ls_structure_factor_coef Fsqd
_refine_ls_weighting_details 'w=1/[\s^2^(Fo^2^)+(0.0277P)^2^+2.8747P] where P=(Fo^2^+2Fc^2^)/3'
_refine_ls_weighting_scheme calc
_refine_ls_wR_factor_gt 0.0552
_refine_ls_wR_factor_ref 0.0557
_reflns_Friedel_coverage 0.000
_reflns_number_gt 15444
_reflns_number_total 15884
_reflns_threshold_expression 'I > 2\s(I)'
_cod_data_source_file d2sc02997a2.cif
_cod_data_source_block mk-73
_cod_depositor_comments
;
The following automatic conversions were performed:

data item '_exptl_absorpt_correction_type' value 'Gaussian' was
changed to 'gaussian' in accordance with the
/home/data/users/saulius/crontab/automatic-downloads/rss-feeds/RSC/lib/dictionaries/cif_core.dic
dictionary named 'cif_core.dic' version 2.4.2 last updated on
2011-04-26.

Automatic conversion script
Id: cif_fix_values 7556 2019-12-06 15:28:31Z antanas 

 Adding full bibliography for 1567201--1567212.cif.
;
_cod_original_formula_sum 'C49.20 H129 K N5 O8.30 Si10 U2'
_cod_database_code 1567206
_shelx_shelxl_version_number 2018/3
_audit_contact_author 'Farzaneh Fadaei Tirani'
_chemical_oxdiff_formula 'C49.20 H129 K N5 O8.30 Si10 U2'
_shelx_space_group_comment
;
The symmetry employed for this shelxl refinement is uniquely defined
by the following loop, which should always be used as a source of
symmetry information in preference to the above space-group names.
They are only intended as comments.
;
_shelx_estimated_absorpt_t_max 0.413
_shelx_estimated_absorpt_t_min 0.069
_reflns_odcompleteness_completeness 99.97
_reflns_odcompleteness_iscentric 1
_reflns_odcompleteness_theta 66.97
_olex2_refinement_description
;
1. Fixed Uiso
 At 1.2 times of:
  All C(H,H) groups
 At 1.5 times of:
  All C(H,H,H) groups
2. Restrained distances
 O9-C51
 1.41 with sigma of 0.02
 C49-C50
 1.5 with sigma of 0.02
 O9-C49
 1.42 with sigma of 0.02
 C52-C51
 1.48 with sigma of 0.02
 O9-C52 = O9-C50
 2.37 with sigma of 0.04
 C6B-C7B \\sim C7B-C8B \\sim C8B-C6B
 with sigma of 0.02
 C6A-C7A \\sim C7A-C8A \\sim C8A-C6A
 with sigma of 0.02
 C6A-C5 \\sim C6B-C5 \\sim C7A-C5 \\sim C7B-C5 \\sim C8A-C5 \\sim C8B-C5
 with sigma of 0.02
 Si7-C37B \\sim Si7-C37A \\sim Si7-C39A \\sim Si7-C39B
 with sigma of 0.02
 C37A-C39A \\sim C37B-C39B
 with sigma of 0.02
3. Uiso/Uaniso restraints and constraints
C5 \\sim C6A \\sim C6B \\sim C7A \\sim C7B \\sim C8A \\sim C8B: within 2A with
sigma of 0.01 and sigma for terminal atoms of 0.02 within 2A
Si7 \\sim C37A \\sim C37B \\sim C38 \\sim C39A \\sim C39B: within 2A with sigma
of 0.005 and sigma for terminal atoms of 0.01 within 2A
4. Others
 Sof(C6B)=Sof(H6BA)=Sof(H6BB)=Sof(H6BC)=Sof(C7B)=Sof(H7BA)=Sof(H7BB)=Sof(H7BC)=
 Sof(C8B)=Sof(H8BA)=Sof(H8BB)=Sof(H8BC)=1-FVAR(1)
 Sof(C6A)=Sof(H6AA)=Sof(H6AB)=Sof(H6AC)=Sof(C7A)=Sof(H7AA)=Sof(H7AB)=Sof(H7AC)=
 Sof(C8A)=Sof(H8AA)=Sof(H8AB)=Sof(H8AC)=FVAR(1)
 Sof(C37B)=Sof(H37D)=Sof(H37E)=Sof(H37F)=Sof(C39B)=Sof(H39D)=Sof(H39E)=
 Sof(H39F)=1-FVAR(2)
 Sof(C37A)=Sof(H37A)=Sof(H37B)=Sof(H37C)=Sof(C39A)=Sof(H39A)=Sof(H39B)=
 Sof(H39C)=FVAR(2)
 Fixed Sof: O9(0.3) C49(0.3) H49A(0.3) H49B(0.3) C50(0.3) H50A(0.3) H50B(0.3)
 H50C(0.3) C51(0.3) H51A(0.3) H51B(0.3) C52(0.3) H52A(0.3) H52B(0.3) H52C(0.3)
5.a Secondary CH2 refined with riding coordinates:
 C49(H49A,H49B), C51(H51A,H51B)
5.b Idealised Me refined as rotating group:
 C2(H2A,H2B,H2C), C3(H3A,H3B,H3C), C4(H4A,H4B,H4C), C6A(H6AA,H6AB,H6AC),
 C6B(H6BA,H6BB,H6BC), C7A(H7AA,H7AB,H7AC), C7B(H7BA,H7BB,H7BC), C8A(H8AA,H8AB,
 H8AC), C8B(H8BA,H8BB,H8BC), C10(H10A,H10B,H10C), C11(H11A,H11B,H11C), C12(H12A,
 H12B,H12C), C13(H13A,H13B,H13C), C14(H14A,H14B,H14C), C15(H15A,H15B,H15C),
 C16(H16A,H16B,H16C), C17(H17A,H17B,H17C), C18(H18A,H18B,H18C), C19(H19A,H19B,
 H19C), C20(H20A,H20B,H20C), C21(H21A,H21B,H21C), C22(H22A,H22B,H22C), C23(H23A,
 H23B,H23C), C24(H24A,H24B,H24C), C26(H26A,H26B,H26C), C27(H27A,H27B,H27C),
 C28(H28A,H28B,H28C), C30(H30A,H30B,H30C), C31(H31A,H31B,H31C), C32(H32A,H32B,
 H32C), C34(H34A,H34B,H34C), C35(H35A,H35B,H35C), C36(H36A,H36B,H36C),
 C37A(H37A,H37B,H37C), C37B(H37D,H37E,H37F), C38(H38A,H38B,H38C), C39A(H39A,
 H39B,H39C), C39B(H39D,H39E,H39F), C40(H40A,H40B,H40C), C41(H41A,H41B,H41C),
 C42(H42A,H42B,H42C), C43(H43A,H43B,H43C), C44(H44A,H44B,H44C), C45(H45A,H45B,
 H45C), C46(H46A,H46B,H46C), C47(H47A,H47B,H47C), C48(H48A,H48B,H48C), C50(H50A,
 H50B,H50C), C52(H52A,H52B,H52C)
;
_olex2_date_sample_data_collection 2020-12-18
_olex2_submission_special_instructions 'No special instructions were received'
_oxdiff_exptl_absorpt_empirical_details
;
Empirical correction (ABSPACK) includes:
- Absorption correction using spherical harmonics
- Frame scaling
- Detector area scaling
- B-factor correction
;
_oxdiff_exptl_absorpt_empirical_full_max 2.060
_oxdiff_exptl_absorpt_empirical_full_min 0.640

loop_
_space_group_symop_operation_xyz
'x, y, z'
'-x+1/2, y+1/2, -z+1/2'
'-x, -y, -z'
'x-1/2, -y-1/2, z-1/2'

loop_
_atom_site_label
_atom_site_type_symbol
_atom_site_fract_x
_atom_site_fract_y
_atom_site_fract_z
_atom_site_U_iso_or_equiv
_atom_site_adp_type
_atom_site_occupancy
_atom_site_site_symmetry_order
_atom_site_calc_flag
_atom_site_refinement_flags_posn
_atom_site_refinement_flags_adp
_atom_site_refinement_flags_occupancy
_atom_site_disorder_assembly
_atom_site_disorder_group
U1 U 0.39393(2) 0.42631(2) 0.17459(2) 0.02264(3) Uani 1 1 d . . . . .
U2 U 0.33065(2) 0.39173(2) 0.31282(2) 0.02092(3) Uani 1 1 d . . . . .
K1 K 0.56510(5) 0.32337(3) 0.26584(2) 0.03285(13) Uani 1 1 d . . . . .
Si1 Si 0.58394(6) 0.32118(3) 0.13880(3) 0.02548(15) Uani 1 1 d . . . . .
Si2 Si 0.60227(7) 0.51708(3) 0.24216(3) 0.03040(16) Uani 1 1 d . . . . .
Si3 Si 0.54562(7) 0.52647(4) 0.13197(3) 0.03292(17) Uani 1 1 d . . . . .
Si4 Si 0.17733(7) 0.41148(4) 0.07526(3) 0.03415(17) Uani 1 1 d . . . . .
Si5 Si 0.17917(7) 0.51805(3) 0.13715(3) 0.02958(16) Uani 1 1 d . . . . .
Si6 Si 0.56195(6) 0.32189(3) 0.39550(3) 0.02809(16) Uani 1 1 d . . . . .
Si7 Si 0.21307(7) 0.25960(4) 0.26157(3) 0.03412(17) Uani 1 1 d D U . . .
Si8 Si 0.19144(6) 0.29418(3) 0.36415(3) 0.02749(15) Uani 1 1 d . . . . .
Si9 Si 0.30689(6) 0.52378(3) 0.37552(3) 0.02645(15) Uani 1 1 d . . . . .
Si10 Si 0.11181(6) 0.47949(3) 0.30794(3) 0.02835(15) Uani 1 1 d . . . . .
O1 O 0.49089(16) 0.35201(9) 0.16048(7) 0.0280(4) Uani 1 1 d . . . . .
O2 O 0.68106(16) 0.31876(9) 0.18768(7) 0.0302(4) Uani 1 1 d . . . . .
O3 O 0.5544(2) 0.25793(9) 0.11608(8) 0.0365(5) Uani 1 1 d . . . . .
O4 O 0.61943(18) 0.35686(10) 0.09416(8) 0.0342(5) Uani 1 1 d . . . . .
O5 O 0.48536(16) 0.36113(8) 0.35557(7) 0.0276(4) Uani 1 1 d . . . . .
O6 O 0.59225(18) 0.26913(9) 0.36104(8) 0.0353(5) Uani 1 1 d . . . . .
O7 O 0.66743(17) 0.35392(11) 0.42526(8) 0.0378(5) Uani 1 1 d . . . . .
O8 O 0.50333(17) 0.29765(9) 0.43884(8) 0.0323(4) Uani 1 1 d . . . . .
N1 N 0.3760(2) 0.39777(10) 0.24434(8) 0.0262(5) Uani 1 1 d . . . . .
N2 N 0.5227(2) 0.49718(10) 0.18674(9) 0.0276(5) Uani 1 1 d . . . . .
N3 N 0.2323(2) 0.45313(10) 0.12525(9) 0.0280(5) Uani 1 1 d . . . . .
N4 N 0.22764(19) 0.30987(10) 0.30817(9) 0.0256(5) Uani 1 1 d . . . . .
N5 N 0.24460(19) 0.47409(10) 0.33330(9) 0.0253(5) Uani 1 1 d . . . . .
C1 C 0.7953(2) 0.31128(15) 0.19209(12) 0.0353(7) Uani 1 1 d . . . . .
C2 C 0.8401(3) 0.31192(16) 0.24770(13) 0.0423(8) Uani 1 1 d . . . . .
H2A H 0.917130 0.306070 0.253364 0.063 Uiso 1 1 calc R U . . .
H2B H 0.807169 0.281329 0.263906 0.063 Uiso 1 1 calc R U . . .
H2C H 0.824676 0.348786 0.261647 0.063 Uiso 1 1 calc R U . . .
C3 C 0.8410(3) 0.36065(17) 0.16698(13) 0.0438(8) Uani 1 1 d . . . . .
H3A H 0.820989 0.396768 0.180674 0.066 Uiso 1 1 calc R U . . .
H3B H 0.812910 0.359540 0.131108 0.066 Uiso 1 1 calc R U . . .
H3C H 0.918668 0.357481 0.172965 0.066 Uiso 1 1 calc R U . . .
C4 C 0.8195(3) 0.25401(17) 0.17008(15) 0.0499(9) Uani 1 1 d . . . . .
H4A H 0.896431 0.250098 0.172464 0.075 Uiso 1 1 calc R U . . .
H4B H 0.784113 0.252190 0.135075 0.075 Uiso 1 1 calc R U . . .
H4C H 0.793465 0.223016 0.188572 0.075 Uiso 1 1 calc R U . . .
C5 C 0.5109(3) 0.20641(14) 0.13205(14) 0.0454(8) Uani 1 1 d D U . . .
C6A C 0.5530(11) 0.1970(6) 0.1876(3) 0.054(3) Uani 0.64(3) 1 d D U P A 1
H6AA H 0.531226 0.228919 0.206504 0.080 Uiso 0.64(3) 1 calc R U P A 1
H6AB H 0.630757 0.194731 0.193764 0.080 Uiso 0.64(3) 1 calc R U P A 1
H6AC H 0.523971 0.161378 0.198117 0.080 Uiso 0.64(3) 1 calc R U P A 1
C6B C 0.510(3) 0.2084(9) 0.1876(5) 0.057(4) Uani 0.36(3) 1 d D U P A 2
H6BA H 0.461883 0.238769 0.194251 0.086 Uiso 0.36(3) 1 calc R U P A 2
H6BB H 0.581717 0.215923 0.206065 0.086 Uiso 0.36(3) 1 calc R U P A 2
H6BC H 0.484883 0.171674 0.198136 0.086 Uiso 0.36(3) 1 calc R U P A 2
C7A C 0.5552(15) 0.1598(6) 0.1027(7) 0.077(4) Uani 0.64(3) 1 d D U P A 1
H7AA H 0.633045 0.160998 0.110318 0.115 Uiso 0.64(3) 1 calc R U P A 1
H7AB H 0.530187 0.166062 0.067036 0.115 Uiso 0.64(3) 1 calc R U P A 1
H7AC H 0.530762 0.122456 0.112049 0.115 Uiso 0.64(3) 1 calc R U P A 1
C7B C 0.571(2) 0.1553(9) 0.1187(9) 0.056(4) Uani 0.36(3) 1 d D U P A 2
H7BA H 0.642636 0.155087 0.138962 0.083 Uiso 0.36(3) 1 calc R U P A 2
H7BB H 0.575217 0.157017 0.083416 0.083 Uiso 0.36(3) 1 calc R U P A 2
H7BC H 0.533503 0.120357 0.125115 0.083 Uiso 0.36(3) 1 calc R U P A 2
C8A C 0.3921(6) 0.2072(7) 0.1195(6) 0.059(3) Uani 0.64(3) 1 d D U P A 1
H8AA H 0.364243 0.171207 0.129992 0.088 Uiso 0.64(3) 1 calc R U P A 1
H8AB H 0.368832 0.211826 0.083479 0.088 Uiso 0.64(3) 1 calc R U P A 1
H8AC H 0.365247 0.239015 0.136742 0.088 Uiso 0.64(3) 1 calc R U P A 1
C8B C 0.3973(12) 0.2069(12) 0.1025(10) 0.063(5) Uani 0.36(3) 1 d D U P A 2
H8BA H 0.361221 0.171601 0.108826 0.095 Uiso 0.36(3) 1 calc R U P A 2
H8BB H 0.398535 0.209822 0.066868 0.095 Uiso 0.36(3) 1 calc R U P A 2
H8BC H 0.359019 0.239682 0.112664 0.095 Uiso 0.36(3) 1 calc R U P A 2
C9 C 0.6226(3) 0.34497(18) 0.04234(12) 0.0457(9) Uani 1 1 d . . . . .
C10 C 0.6937(4) 0.2937(2) 0.03842(15) 0.0642(13) Uani 1 1 d . . . . .
H10A H 0.765670 0.301537 0.056746 0.096 Uiso 1 1 calc R U . . .
H10B H 0.695890 0.286554 0.003371 0.096 Uiso 1 1 calc R U . . .
H10C H 0.665150 0.260097 0.052621 0.096 Uiso 1 1 calc R U . . .
C11 C 0.5100(4) 0.3340(2) 0.01391(13) 0.0566(10) Uani 1 1 d . . . . .
H11A H 0.478429 0.302510 0.029594 0.085 Uiso 1 1 calc R U . . .
H11B H 0.512328 0.324014 -0.020619 0.085 Uiso 1 1 calc R U . . .
H11C H 0.467022 0.368471 0.014498 0.085 Uiso 1 1 calc R U . . .
C12 C 0.6686(4) 0.3986(2) 0.02342(16) 0.0626(12) Uani 1 1 d . . . . .
H12A H 0.621282 0.430958 0.025655 0.094 Uiso 1 1 calc R U . . .
H12B H 0.675456 0.393133 -0.011313 0.094 Uiso 1 1 calc R U . . .
H12C H 0.738800 0.406396 0.043731 0.094 Uiso 1 1 calc R U . . .
C13 C 0.5379(3) 0.50053(15) 0.29646(12) 0.0392(7) Uani 1 1 d . . . . .
H13A H 0.463688 0.513131 0.289176 0.059 Uiso 1 1 calc R U . . .
H13B H 0.575828 0.520483 0.326033 0.059 Uiso 1 1 calc R U . . .
H13C H 0.540657 0.459330 0.302580 0.059 Uiso 1 1 calc R U . . .
C14 C 0.7337(3) 0.47905(17) 0.25296(14) 0.0467(8) Uani 1 1 d . . . . .
H14A H 0.721693 0.437849 0.249480 0.070 Uiso 1 1 calc R U . . .
H14B H 0.772698 0.487518 0.286552 0.070 Uiso 1 1 calc R U . . .
H14C H 0.775208 0.491952 0.228466 0.070 Uiso 1 1 calc R U . . .
C15 C 0.6342(4) 0.59532(16) 0.24711(16) 0.0524(9) Uani 1 1 d . . . . .
H15A H 0.670812 0.606397 0.220243 0.079 Uiso 1 1 calc R U . . .
H15B H 0.680240 0.603153 0.279302 0.079 Uiso 1 1 calc R U . . .
H15C H 0.568230 0.617233 0.244379 0.079 Uiso 1 1 calc R U . . .
C16 C 0.6871(3) 0.52172(18) 0.12364(14) 0.0481(9) Uani 1 1 d . . . . .
H16A H 0.732723 0.542920 0.150320 0.072 Uiso 1 1 calc R U . . .
H16B H 0.693282 0.538106 0.091391 0.072 Uiso 1 1 calc R U . . .
H16C H 0.709177 0.481655 0.124838 0.072 Uiso 1 1 calc R U . . .
C17 C 0.5036(4) 0.60330(15) 0.12420(15) 0.0511(9) Uani 1 1 d . . . . .
H17A H 0.431539 0.607438 0.130883 0.077 Uiso 1 1 calc R U . . .
H17B H 0.504645 0.615567 0.090085 0.077 Uiso 1 1 calc R U . . .
H17C H 0.552753 0.626941 0.147596 0.077 Uiso 1 1 calc R U . . .
C18 C 0.4635(3) 0.48548(14) 0.07915(11) 0.0367(7) Uani 1 1 d . . . . .
H18A H 0.483987 0.445166 0.081782 0.055 Uiso 1 1 calc R U . . .
H18B H 0.475747 0.500822 0.047427 0.055 Uiso 1 1 calc R U . . .
H18C H 0.388060 0.489120 0.080741 0.055 Uiso 1 1 calc R U . . .
C19 C 0.2678(3) 0.34915(16) 0.07400(15) 0.0485(9) Uani 1 1 d . . . . .
H19A H 0.339786 0.362849 0.073313 0.073 Uiso 1 1 calc R U . . .
H19B H 0.242101 0.326156 0.044254 0.073 Uiso 1 1 calc R U . . .
H19C H 0.269069 0.325771 0.103775 0.073 Uiso 1 1 calc R U . . .
C20 C 0.1641(5) 0.4481(2) 0.01356(14) 0.0676(14) Uani 1 1 d . . . . .
H20A H 0.115143 0.480387 0.012275 0.101 Uiso 1 1 calc R U . . .
H20B H 0.136443 0.421113 -0.013100 0.101 Uiso 1 1 calc R U . . .
H20C H 0.233954 0.461946 0.009228 0.101 Uiso 1 1 calc R U . . .
C21 C 0.0432(3) 0.3821(2) 0.0787(2) 0.0640(12) Uani 1 1 d . . . . .
H21A H 0.047292 0.360894 0.109829 0.096 Uiso 1 1 calc R U . . .
H21B H 0.019772 0.356443 0.050440 0.096 Uiso 1 1 calc R U . . .
H21C H -0.007633 0.413482 0.077522 0.096 Uiso 1 1 calc R U . . .
C22 C 0.1842(3) 0.57249(14) 0.08750(14) 0.0445(8) Uani 1 1 d . . . . .
H22A H 0.257326 0.575983 0.082053 0.067 Uiso 1 1 calc R U . . .
H22B H 0.160199 0.609423 0.097970 0.067 Uiso 1 1 calc R U . . .
H22C H 0.137734 0.560519 0.056524 0.067 Uiso 1 1 calc R U . . .
C23 C 0.0354(3) 0.51526(16) 0.14298(13) 0.0426(8) Uani 1 1 d . . . . .
H23A H -0.009227 0.511338 0.109866 0.064 Uiso 1 1 calc R U . . .
H23B H 0.016651 0.550462 0.158565 0.064 Uiso 1 1 calc R U . . .
H23C H 0.023916 0.482508 0.163562 0.064 Uiso 1 1 calc R U . . .
C24 C 0.2620(3) 0.54592(14) 0.19640(12) 0.0363(7) Uani 1 1 d . . . . .
H24A H 0.258386 0.519234 0.223578 0.054 Uiso 1 1 calc R U . . .
H24B H 0.234758 0.583208 0.204231 0.054 Uiso 1 1 calc R U . . .
H24C H 0.335928 0.549854 0.192299 0.054 Uiso 1 1 calc R U . . .
C25 C 0.6370(3) 0.21270(14) 0.37297(14) 0.0420(8) Uani 1 1 d . . . . .
C26 C 0.5599(3) 0.17662(16) 0.39510(16) 0.0511(9) Uani 1 1 d . . . . .
H26A H 0.549569 0.193549 0.426562 0.077 Uiso 1 1 calc R U . . .
H26B H 0.588506 0.137968 0.401214 0.077 Uiso 1 1 calc R U . . .
H26C H 0.491564 0.174959 0.371869 0.077 Uiso 1 1 calc R U . . .
C27 C 0.7439(3) 0.21724(18) 0.40874(17) 0.0558(10) Uani 1 1 d . . . . .
H27A H 0.793537 0.239253 0.393056 0.084 Uiso 1 1 calc R U . . .
H27B H 0.772637 0.178930 0.416796 0.084 Uiso 1 1 calc R U . . .
H27C H 0.733938 0.236441 0.439316 0.084 Uiso 1 1 calc R U . . .
C28 C 0.6517(4) 0.18766(17) 0.32361(16) 0.0569(11) Uani 1 1 d . . . . .
H28A H 0.582643 0.185288 0.301037 0.085 Uiso 1 1 calc R U . . .
H28B H 0.682532 0.149407 0.329059 0.085 Uiso 1 1 calc R U . . .
H28C H 0.699454 0.212132 0.308874 0.085 Uiso 1 1 calc R U . . .
C29 C 0.7538(3) 0.38600(15) 0.41255(13) 0.0378(7) Uani 1 1 d . . . . .
C30 C 0.7311(3) 0.44889(17) 0.41964(15) 0.0480(8) Uani 1 1 d . . . . .
H30A H 0.663906 0.459396 0.397961 0.072 Uiso 1 1 calc R U . . .
H30B H 0.788848 0.471966 0.411127 0.072 Uiso 1 1 calc R U . . .
H30C H 0.726012 0.455779 0.454412 0.072 Uiso 1 1 calc R U . . .
C31 C 0.8534(3) 0.36730(19) 0.44870(15) 0.0486(9) Uani 1 1 d . . . . .
H31A H 0.842633 0.372321 0.482923 0.073 Uiso 1 1 calc R U . . .
H31B H 0.913898 0.390511 0.443443 0.073 Uiso 1 1 calc R U . . .
H31C H 0.867788 0.327043 0.442987 0.073 Uiso 1 1 calc R U . . .
C32 C 0.7645(3) 0.37437(18) 0.35919(13) 0.0466(8) Uani 1 1 d . . . . .
H32A H 0.700993 0.388145 0.336524 0.070 Uiso 1 1 calc R U . . .
H32B H 0.772266 0.333259 0.354478 0.070 Uiso 1 1 calc R U . . .
H32C H 0.827336 0.394197 0.352127 0.070 Uiso 1 1 calc R U . . .
C33 C 0.5191(3) 0.30565(15) 0.49233(11) 0.0353(7) Uani 1 1 d . . . . .
C34 C 0.4317(3) 0.27090(16) 0.50926(12) 0.0418(8) Uani 1 1 d . . . . .
H34A H 0.362206 0.287133 0.494809 0.063 Uiso 1 1 calc R U . . .
H34B H 0.441720 0.271966 0.545632 0.063 Uiso 1 1 calc R U . . .
H34C H 0.435080 0.231310 0.498192 0.063 Uiso 1 1 calc R U . . .
C35 C 0.6269(3) 0.2832(2) 0.51713(14) 0.0544(10) Uani 1 1 d . . . . .
H35A H 0.633326 0.243069 0.507994 0.082 Uiso 1 1 calc R U . . .
H35B H 0.634459 0.286288 0.553328 0.082 Uiso 1 1 calc R U . . .
H35C H 0.682773 0.305529 0.506144 0.082 Uiso 1 1 calc R U . . .
C36 C 0.5080(3) 0.36852(15) 0.50448(12) 0.0412(7) Uani 1 1 d . . . . .
H36A H 0.560782 0.390789 0.491075 0.062 Uiso 1 1 calc R U . . .
H36B H 0.519482 0.373489 0.540649 0.062 Uiso 1 1 calc R U . . .
H36C H 0.436441 0.381709 0.489534 0.062 Uiso 1 1 calc R U . . .
C37A C 0.2011(13) 0.2898(5) 0.1988(3) 0.048(2) Uani 0.57(2) 1 d D U P B 1
H37A H 0.140839 0.316252 0.192416 0.072 Uiso 0.57(2) 1 calc R U P B 1
H37B H 0.189440 0.258937 0.174201 0.072 Uiso 0.57(2) 1 calc R U P B 1
H37C H 0.266533 0.310231 0.196305 0.072 Uiso 0.57(2) 1 calc R U P B 1
C37B C 0.1616(12) 0.2963(6) 0.1994(4) 0.037(2) Uani 0.43(2) 1 d D U P B 2
H37D H 0.088130 0.308783 0.198077 0.055 Uiso 0.43(2) 1 calc R U P B 2
H37E H 0.164021 0.269495 0.172164 0.055 Uiso 0.43(2) 1 calc R U P B 2
H37F H 0.206192 0.329473 0.195993 0.055 Uiso 0.43(2) 1 calc R U P B 2
C38 C 0.1035(3) 0.20652(14) 0.26225(14) 0.0424(7) Uani 1 1 d . U . . .
H38A H 0.116407 0.186013 0.294023 0.064 Uiso 1 1 calc R U . . .
H38B H 0.101602 0.179296 0.234940 0.064 Uiso 1 1 calc R U . . .
H38C H 0.035263 0.226565 0.258151 0.064 Uiso 1 1 calc R U . . .
C39A C 0.3339(6) 0.2107(4) 0.2736(4) 0.0400(19) Uani 0.57(2) 1 d D U P B 1
H39A H 0.398853 0.233602 0.277023 0.060 Uiso 0.57(2) 1 calc R U P B 1
H39B H 0.330568 0.184175 0.245632 0.060 Uiso 0.57(2) 1 calc R U P B 1
H39C H 0.334588 0.189025 0.304259 0.060 Uiso 0.57(2) 1 calc R U P B 1
C39B C 0.3405(8) 0.2259(7) 0.2566(7) 0.051(3) Uani 0.43(2) 1 d D U P B 2
H39D H 0.387811 0.254441 0.246356 0.076 Uiso 0.43(2) 1 calc R U P B 2
H39E H 0.327823 0.195206 0.231877 0.076 Uiso 0.43(2) 1 calc R U P B 2
H39F H 0.373615 0.210030 0.288990 0.076 Uiso 0.43(2) 1 calc R U P B 2
C40 C 0.0442(3) 0.28993(16) 0.36189(13) 0.0414(7) Uani 1 1 d . . . . .
H40A H 0.009746 0.324033 0.345479 0.062 Uiso 1 1 calc R U . . .
H40B H 0.030365 0.287601 0.395824 0.062 Uiso 1 1 calc R U . . .
H40C H 0.015587 0.255930 0.343180 0.062 Uiso 1 1 calc R U . . .
C41 C 0.2431(3) 0.35296(13) 0.40924(10) 0.0319(6) Uani 1 1 d . . . . .
H41A H 0.320920 0.351867 0.416655 0.048 Uiso 1 1 calc R U . . .
H41B H 0.215869 0.347665 0.440041 0.048 Uiso 1 1 calc R U . . .
H41C H 0.219248 0.389908 0.394462 0.048 Uiso 1 1 calc R U . . .
C42 C 0.2503(3) 0.22602(14) 0.39199(13) 0.0408(7) Uani 1 1 d . . . . .
H42A H 0.230460 0.194853 0.368177 0.061 Uiso 1 1 calc R U . . .
H42B H 0.223391 0.217919 0.422457 0.061 Uiso 1 1 calc R U . . .
H42C H 0.327864 0.229498 0.399946 0.061 Uiso 1 1 calc R U . . .
C43 C 0.3377(3) 0.59224(13) 0.34550(13) 0.0377(7) Uani 1 1 d . . . . .
H43A H 0.382873 0.584198 0.321181 0.057 Uiso 1 1 calc R U . . .
H43B H 0.375030 0.618211 0.371025 0.057 Uiso 1 1 calc R U . . .
H43C H 0.271385 0.610019 0.328635 0.057 Uiso 1 1 calc R U . . .
C44 C 0.2265(3) 0.54422(15) 0.42361(12) 0.0400(7) Uani 1 1 d . . . . .
H44A H 0.160779 0.563014 0.407294 0.060 Uiso 1 1 calc R U . . .
H44B H 0.267884 0.570388 0.447734 0.060 Uiso 1 1 calc R U . . .
H44C H 0.209074 0.509898 0.440838 0.060 Uiso 1 1 calc R U . . .
C45 C 0.4330(3) 0.49246(14) 0.41131(12) 0.0364(7) Uani 1 1 d . . . . .
H45A H 0.416004 0.462075 0.433092 0.055 Uiso 1 1 calc R U . . .
H45B H 0.474153 0.522260 0.431491 0.055 Uiso 1 1 calc R U . . .
H45C H 0.474905 0.476659 0.388072 0.055 Uiso 1 1 calc R U . . .
C46 C 0.0219(3) 0.46266(16) 0.35274(15) 0.0438(8) Uani 1 1 d . . . . .
H46A H 0.039842 0.424972 0.367451 0.066 Uiso 1 1 calc R U . . .
H46B H -0.052103 0.462723 0.335042 0.066 Uiso 1 1 calc R U . . .
H46C H 0.031209 0.491502 0.379122 0.066 Uiso 1 1 calc R U . . .
C47 C 0.0691(3) 0.55231(14) 0.28355(13) 0.0369(7) Uani 1 1 d . . . . .
H47A H 0.080648 0.579763 0.311035 0.055 Uiso 1 1 calc R U . . .
H47B H -0.006445 0.551542 0.268188 0.055 Uiso 1 1 calc R U . . .
H47C H 0.110940 0.563642 0.258676 0.055 Uiso 1 1 calc R U . . .
C48 C 0.0807(3) 0.42646(13) 0.25632(13) 0.0399(7) Uani 1 1 d . . . . .
H48A H 0.129015 0.432125 0.232973 0.060 Uiso 1 1 calc R U . . .
H48B H 0.007164 0.431640 0.238863 0.060 Uiso 1 1 calc R U . . .
H48C H 0.089681 0.387780 0.270052 0.060 Uiso 1 1 calc R U . . .
O9 O 0.8162(8) 0.5746(4) 0.4491(4) 0.064(3) Uani 0.3 1 d D . P C -1
C49 C 0.7373(12) 0.6139(7) 0.4489(5) 0.067(4) Uani 0.3 1 d D . P C -1
H49A H 0.768860 0.652482 0.454407 0.081 Uiso 0.3 1 calc R U P C -1
H49B H 0.699120 0.605585 0.476275 0.081 Uiso 0.3 1 calc R U P C -1
C50 C 0.6607(13) 0.6124(8) 0.4001(6) 0.075(5) Uani 0.3 1 d D . P C -1
H50A H 0.697978 0.622604 0.373198 0.113 Uiso 0.3 1 calc R U P C -1
H50B H 0.603166 0.639754 0.400828 0.113 Uiso 0.3 1 calc R U P C -1
H50C H 0.630948 0.573982 0.394308 0.113 Uiso 0.3 1 calc R U P C -1
C51 C 0.8930(11) 0.5700(6) 0.4930(5) 0.055(3) Uani 0.3 1 d D . P C -1
H51A H 0.857514 0.565065 0.521763 0.066 Uiso 0.3 1 calc R U P C -1
H51B H 0.935707 0.605492 0.498078 0.066 Uiso 0.3 1 calc R U P C -1
C52 C 0.9642(14) 0.5204(8) 0.4896(6) 0.074(5) Uani 0.3 1 d D . P C -1
H52A H 0.921437 0.485561 0.483279 0.111 Uiso 0.3 1 calc R U P C -1
H52B H 1.015246 0.516436 0.520954 0.111 Uiso 0.3 1 calc R U P C -1
H52C H 1.002559 0.526540 0.462315 0.111 Uiso 0.3 1 calc R U P C -1

loop_
_atom_site_aniso_label
_atom_site_aniso_U_11
_atom_site_aniso_U_22
_atom_site_aniso_U_33
_atom_site_aniso_U_23
_atom_site_aniso_U_13
_atom_site_aniso_U_12
U1 0.02146(5) 0.02287(5) 0.02491(5) 0.00449(3) 0.00780(3) 0.00069(3)
U2 0.02033(5) 0.01909(5) 0.02505(5) 0.00305(3) 0.00867(3) 0.00162(3)
K1 0.0310(3) 0.0375(3) 0.0320(3) 0.0051(2) 0.0110(2) 0.0087(3)
Si1 0.0253(4) 0.0269(4) 0.0263(3) 0.0008(3) 0.0100(3) 0.0016(3)
Si2 0.0292(4) 0.0278(4) 0.0337(4) 0.0019(3) 0.0047(3) 0.0000(3)
Si3 0.0329(4) 0.0324(4) 0.0351(4) 0.0082(3) 0.0106(3) -0.0044(3)
Si4 0.0302(4) 0.0318(4) 0.0378(4) -0.0017(3) -0.0001(3) -0.0039(3)
Si5 0.0287(4) 0.0284(4) 0.0325(4) 0.0050(3) 0.0081(3) 0.0031(3)
Si6 0.0229(3) 0.0319(4) 0.0307(3) 0.0095(3) 0.0082(3) 0.0041(3)
Si7 0.0350(4) 0.0285(4) 0.0407(4) -0.0064(3) 0.0122(3) -0.0032(3)
Si8 0.0253(4) 0.0263(4) 0.0318(4) 0.0046(3) 0.0080(3) -0.0019(3)
Si9 0.0269(4) 0.0232(3) 0.0308(3) -0.0008(3) 0.0095(3) 0.0000(3)
Si10 0.0220(3) 0.0243(4) 0.0396(4) 0.0024(3) 0.0080(3) 0.0019(3)
O1 0.0272(10) 0.0281(10) 0.0313(9) 0.0000(8) 0.0122(8) 0.0011(8)
O2 0.0254(10) 0.0368(11) 0.0298(10) 0.0027(8) 0.0090(8) 0.0033(8)
O3 0.0438(13) 0.0308(11) 0.0362(11) -0.0057(9) 0.0108(9) -0.0008(10)
O4 0.0359(11) 0.0404(12) 0.0299(10) 0.0061(9) 0.0152(9) 0.0030(10)
O5 0.0260(10) 0.0259(10) 0.0317(9) 0.0079(8) 0.0074(8) 0.0028(8)
O6 0.0372(12) 0.0336(11) 0.0382(11) 0.0113(9) 0.0149(9) 0.0126(9)
O7 0.0245(10) 0.0551(14) 0.0349(10) 0.0103(10) 0.0084(8) -0.0046(10)
O8 0.0296(11) 0.0375(11) 0.0309(10) 0.0077(8) 0.0089(8) -0.0007(9)
N1 0.0290(12) 0.0249(11) 0.0255(11) 0.0053(9) 0.0072(9) 0.0027(10)
N2 0.0258(12) 0.0251(11) 0.0327(11) 0.0048(9) 0.0073(9) -0.0024(10)
N3 0.0280(12) 0.0267(12) 0.0296(11) 0.0023(9) 0.0059(9) -0.0014(10)
N4 0.0253(11) 0.0212(11) 0.0311(11) 0.0026(9) 0.0076(9) -0.0042(9)
N5 0.0224(11) 0.0210(11) 0.0337(11) 0.0009(9) 0.0082(9) 0.0007(9)
C1 0.0239(14) 0.0437(18) 0.0385(15) 0.0000(13) 0.0068(12) 0.0084(13)
C2 0.0332(17) 0.051(2) 0.0414(17) 0.0028(15) 0.0046(13) 0.0091(15)
C3 0.0269(15) 0.061(2) 0.0455(18) -0.0001(16) 0.0111(13) -0.0024(15)
C4 0.043(2) 0.051(2) 0.054(2) -0.0131(17) 0.0052(16) 0.0162(17)
C5 0.049(2) 0.0280(16) 0.059(2) -0.0046(15) 0.0102(16) -0.0053(15)
C6A 0.054(6) 0.037(5) 0.067(4) 0.017(3) 0.005(4) -0.013(4)
C6B 0.081(11) 0.034(7) 0.060(6) 0.003(5) 0.022(7) -0.017(8)
C7A 0.093(8) 0.034(5) 0.104(9) -0.011(6) 0.021(7) 0.004(4)
C7B 0.065(8) 0.032(6) 0.072(9) 0.009(7) 0.020(7) 0.007(6)
C8A 0.043(4) 0.055(5) 0.080(7) 0.017(5) 0.016(4) -0.008(3)
C8B 0.057(8) 0.038(7) 0.099(12) -0.002(9) 0.024(8) -0.010(6)
C9 0.050(2) 0.064(2) 0.0282(15) 0.0091(15) 0.0196(14) 0.0158(18)
C10 0.069(3) 0.090(3) 0.0406(19) 0.000(2) 0.0274(19) 0.035(3)
C11 0.060(3) 0.079(3) 0.0309(16) 0.0014(17) 0.0079(16) 0.010(2)
C12 0.061(3) 0.089(3) 0.046(2) 0.025(2) 0.033(2) 0.006(2)
C13 0.0403(18) 0.0433(18) 0.0334(15) 0.0009(13) 0.0054(13) -0.0015(15)
C14 0.0325(17) 0.056(2) 0.0496(19) 0.0081(16) 0.0034(14) 0.0080(16)
C15 0.058(2) 0.0387(19) 0.057(2) -0.0012(17) 0.0016(18) -0.0080(18)
C16 0.0382(19) 0.063(2) 0.0467(18) 0.0091(17) 0.0173(15) -0.0124(17)
C17 0.062(3) 0.0367(19) 0.053(2) 0.0175(16) 0.0071(18) -0.0042(17)
C18 0.0383(17) 0.0429(18) 0.0308(14) 0.0070(12) 0.0116(12) -0.0029(14)
C19 0.044(2) 0.0409(19) 0.059(2) -0.0161(17) 0.0048(16) 0.0019(16)
C20 0.099(4) 0.058(3) 0.0351(18) -0.0019(17) -0.013(2) -0.010(3)
C21 0.036(2) 0.065(3) 0.087(3) -0.020(2) 0.002(2) -0.0140(19)
C22 0.060(2) 0.0310(17) 0.0451(18) 0.0098(14) 0.0161(16) 0.0060(16)
C23 0.0311(16) 0.052(2) 0.0453(17) 0.0069(15) 0.0077(14) 0.0083(15)
C24 0.0368(16) 0.0325(16) 0.0402(16) -0.0033(13) 0.0092(13) 0.0021(13)
C25 0.0435(19) 0.0321(16) 0.0533(19) 0.0121(14) 0.0165(15) 0.0168(15)
C26 0.056(2) 0.0362(19) 0.063(2) 0.0149(17) 0.0182(19) 0.0097(17)
C27 0.042(2) 0.048(2) 0.075(3) 0.0160(19) 0.0058(19) 0.0197(18)
C28 0.068(3) 0.042(2) 0.066(2) 0.0066(18) 0.028(2) 0.026(2)
C29 0.0235(15) 0.051(2) 0.0401(16) 0.0121(14) 0.0078(12) -0.0022(13)
C30 0.0424(19) 0.051(2) 0.0508(19) 0.0093(17) 0.0101(16) 0.0000(17)
C31 0.0256(16) 0.065(2) 0.053(2) 0.0117(18) 0.0024(14) -0.0005(16)
C32 0.0366(18) 0.063(2) 0.0440(18) 0.0046(17) 0.0170(15) -0.0135(17)
C33 0.0316(16) 0.0448(18) 0.0296(14) 0.0131(13) 0.0065(12) -0.0011(14)
C34 0.0452(19) 0.0459(19) 0.0368(16) 0.0135(14) 0.0144(14) -0.0034(16)
C35 0.0386(19) 0.080(3) 0.0430(18) 0.0276(19) 0.0036(15) 0.0064(19)
C36 0.0421(18) 0.0457(19) 0.0340(15) 0.0028(14) 0.0031(13) -0.0059(15)
C37A 0.069(6) 0.040(4) 0.040(3) -0.004(3) 0.023(4) -0.011(5)
C37B 0.044(5) 0.038(4) 0.035(3) -0.014(3) 0.021(4) -0.013(4)
C38 0.0405(18) 0.0328(16) 0.0530(19) -0.0056(14) 0.0068(15) -0.0061(14)
C39A 0.035(3) 0.037(4) 0.054(4) -0.003(3) 0.021(3) -0.002(3)
C39B 0.041(4) 0.054(6) 0.061(6) -0.014(5) 0.020(4) 0.000(4)
C40 0.0310(16) 0.051(2) 0.0440(17) -0.0013(15) 0.0118(13) -0.0058(15)
C41 0.0349(15) 0.0341(15) 0.0289(13) 0.0035(11) 0.0113(11) -0.0014(13)
C42 0.048(2) 0.0330(16) 0.0410(16) 0.0100(13) 0.0077(14) -0.0015(15)
C43 0.0435(18) 0.0254(15) 0.0451(17) 0.0003(13) 0.0102(14) -0.0024(14)
C44 0.0409(18) 0.0423(18) 0.0397(16) -0.0086(14) 0.0152(14) 0.0021(15)
C45 0.0318(16) 0.0362(16) 0.0403(16) -0.0004(13) 0.0047(13) 0.0004(13)
C46 0.0266(15) 0.0461(19) 0.062(2) 0.0071(16) 0.0171(15) -0.0002(14)
C47 0.0329(16) 0.0313(16) 0.0470(17) 0.0038(13) 0.0087(13) 0.0070(13)
C48 0.0369(17) 0.0300(16) 0.0481(18) 0.0009(13) -0.0042(14) -0.0021(13)
O9 0.063(7) 0.047(5) 0.080(7) -0.006(5) 0.007(5) -0.012(5)
C49 0.055(9) 0.089(12) 0.062(9) -0.012(8) 0.021(7) 0.002(8)
C50 0.063(10) 0.098(13) 0.067(10) -0.015(9) 0.022(8) -0.020(9)
C51 0.062(9) 0.057(8) 0.043(6) -0.013(6) 0.005(6) -0.011(7)
C52 0.065(10) 0.097(13) 0.065(9) 0.002(9) 0.028(8) 0.027(9)

loop_
_atom_type_symbol
_atom_type_description
_atom_type_scat_dispersion_real
_atom_type_scat_dispersion_imag
_atom_type_scat_source
C C 0.0181 0.0091 'International Tables Vol C Tables 4.2.6.8 and 6.1.1.4'
H H 0.0000 0.0000 'International Tables Vol C Tables 4.2.6.8 and 6.1.1.4'
K K 0.3868 1.0657 'International Tables Vol C Tables 4.2.6.8 and 6.1.1.4'
N N 0.0311 0.0180 'International Tables Vol C Tables 4.2.6.8 and 6.1.1.4'
O O 0.0492 0.0322 'International Tables Vol C Tables 4.2.6.8 and 6.1.1.4'
Si Si 0.2541 0.3302 'International Tables Vol C Tables 4.2.6.8 and 6.1.1.4'
U U -4.3638 13.4090 'International Tables Vol C Tables 4.2.6.8 and 6.1.1.4'

loop_
_exptl_crystal_face_index_h
_exptl_crystal_face_index_k
_exptl_crystal_face_index_l
_exptl_crystal_face_perp_dist
0 0 -1 0.0498
0 0 1 0.0277
1 0 0 0.0418
-1 0 0 0.0894
-1 -2 0 0.1869
0 -1 0 0.2450
0 1 0 0.1876

loop_
_geom_angle_atom_site_label_1
_geom_angle_atom_site_label_2
_geom_angle_atom_site_label_3
_geom_angle
_geom_angle_site_symmetry_1
_geom_angle_site_symmetry_3
_geom_angle_publ_flag
Si3 U1 K1 111.368(18) . . ?
O1 U1 K1 49.50(5) . . ?
O1 U1 Si3 96.14(5) . . ?
O1 U1 N2 100.41(8) . . ?
O1 U1 N3 125.19(8) . . ?
N1 U1 K1 49.46(7) . . ?
N1 U1 Si3 135.23(7) . . ?
N1 U1 O1 94.08(8) . . ?
N1 U1 N2 107.40(9) . . ?
N1 U1 N3 112.17(9) . . ?
N2 U1 K1 93.10(6) . . ?
N2 U1 Si3 27.83(6) . . ?
N2 U1 N3 114.76(8) . . ?
N3 U1 K1 151.49(6) . . ?
N3 U1 Si3 96.78(6) . . ?
Si8 U2 K1 111.540(17) . . ?
Si8 U2 Si10 85.987(19) . . ?
Si10 U2 K1 156.353(16) . . ?
O5 U2 K1 50.52(5) . . ?
O5 U2 Si8 92.95(5) . . ?
O5 U2 Si10 148.01(5) . . ?
O5 U2 N4 101.74(8) . . ?
O5 U2 N5 123.61(8) . . ?
N1 U2 K1 49.63(7) . . ?
N1 U2 Si8 133.36(7) . . ?
N1 U2 Si10 106.83(7) . . ?
N1 U2 O5 97.06(8) . . ?
N1 U2 N4 105.18(9) . . ?
N1 U2 N5 112.71(9) . . ?
N4 U2 K1 96.31(6) . . ?
N4 U2 Si8 28.33(6) . . ?
N4 U2 Si10 92.37(6) . . ?
N4 U2 N5 113.96(8) . . ?
N5 U2 K1 149.13(6) . . ?
N5 U2 Si8 98.56(6) . . ?
N5 U2 Si10 26.45(6) . . ?
U2 K1 U1 64.503(10) . . ?
Si1 K1 U1 60.463(16) . . ?
Si1 K1 U2 122.75(2) . . ?
Si1 K1 Si6 176.50(3) . . ?
Si6 K1 U1 122.74(2) . . ?
Si6 K1 U2 60.733(15) . . ?
O1 K1 U1 35.00(4) . . ?
O1 K1 U2 96.09(4) . . ?
O1 K1 Si1 26.70(4) . . ?
O1 K1 Si6 156.75(5) . . ?
O1 K1 O5 130.25(6) . . ?
O1 K1 N1 64.50(6) . . ?
O2 K1 U1 81.34(4) . . ?
O2 K1 U2 145.78(5) . . ?
O2 K1 Si1 27.22(4) . . ?
O2 K1 Si6 149.47(5) . . ?
O2 K1 O1 52.03(6) . . ?
O2 K1 O5 161.76(7) . . ?
O2 K1 O6 132.97(6) . . ?
O2 K1 N1 113.64(6) . . ?
O5 K1 U1 96.13(4) . . ?
O5 K1 U2 35.25(4) . . ?
O5 K1 Si1 156.59(4) . . ?
O5 K1 Si6 26.68(4) . . ?
O6 K1 U1 145.69(5) . . ?
O6 K1 U2 81.22(5) . . ?
O6 K1 Si1 150.60(5) . . ?
O6 K1 Si6 27.04(5) . . ?
O6 K1 O1 163.04(7) . . ?
O6 K1 O5 51.70(6) . . ?
O6 K1 N1 113.38(6) . . ?
N1 K1 U1 32.32(4) . . ?
N1 K1 U2 32.30(4) . . ?
N1 K1 Si1 91.14(5) . . ?
N1 K1 Si6 92.28(5) . . ?
N1 K1 O5 65.80(6) . . ?
O1 Si1 K1 55.48(8) . . ?
O1 Si1 O2 102.43(11) . . ?
O1 Si1 O3 114.72(12) . . ?
O1 Si1 O4 112.53(11) . . ?
O2 Si1 K1 51.89(7) . . ?
O3 Si1 K1 109.61(9) . . ?
O3 Si1 O2 111.40(12) . . ?
O4 Si1 K1 144.97(9) . . ?
O4 Si1 O2 110.77(12) . . ?
O4 Si1 O3 105.16(12) . . ?
N2 Si2 C13 111.52(14) . . ?
N2 Si2 C14 111.85(15) . . ?
N2 Si2 C15 114.33(16) . . ?
C13 Si2 C14 107.09(17) . . ?
C13 Si2 C15 105.53(18) . . ?
C14 Si2 C15 106.00(19) . . ?
N2 Si3 U1 38.93(8) . . ?
N2 Si3 C16 114.28(15) . . ?
N2 Si3 C17 112.79(16) . . ?
N2 Si3 C18 107.59(13) . . ?
C16 Si3 U1 129.19(13) . . ?
C16 Si3 C17 107.82(19) . . ?
C16 Si3 C18 106.76(17) . . ?
C17 Si3 U1 122.09(14) . . ?
C17 Si3 C18 107.22(17) . . ?
C18 Si3 U1 68.78(10) . . ?
N3 Si4 C19 107.29(15) . . ?
N3 Si4 C20 114.23(16) . . ?
N3 Si4 C21 114.23(18) . . ?
C19 Si4 C20 106.9(2) . . ?
C19 Si4 C21 107.0(2) . . ?
C21 Si4 C20 106.7(2) . . ?
N3 Si5 C22 113.26(14) . . ?
N3 Si5 C23 114.44(15) . . ?
N3 Si5 C24 106.98(14) . . ?
C22 Si5 C23 104.78(18) . . ?
C22 Si5 C24 107.31(17) . . ?
C24 Si5 C23 109.88(16) . . ?
O5 Si6 K1 55.86(7) . . ?
O5 Si6 O6 102.70(11) . . ?
O5 Si6 O7 114.70(12) . . ?
O5 Si6 O8 112.89(11) . . ?
O6 Si6 K1 52.18(7) . . ?
O7 Si6 K1 109.25(8) . . ?
O7 Si6 O6 111.74(13) . . ?
O8 Si6 K1 145.85(9) . . ?
O8 Si6 O6 110.39(12) . . ?
O8 Si6 O7 104.60(12) . . ?
N4 Si7 C37A 114.1(4) . . ?
N4 Si7 C37B 108.8(4) . . ?
N4 Si7 C38 114.95(14) . . ?
N4 Si7 C39A 108.3(3) . . ?
N4 Si7 C39B 112.1(4) . . ?
C37A Si7 C38 109.6(5) . . ?
C37A Si7 C39A 108.3(4) . . ?
C38 Si7 C37B 100.1(4) . . ?
C38 Si7 C39A 100.6(3) . . ?
C39B Si7 C37B 106.8(5) . . ?
C39B Si7 C38 113.0(6) . . ?
N4 Si8 U2 39.68(8) . . ?
N4 Si8 C40 114.89(14) . . ?
N4 Si8 C41 107.83(12) . . ?
N4 Si8 C42 112.93(14) . . ?
C40 Si8 U2 129.11(12) . . ?
C40 Si8 C41 106.59(15) . . ?
C41 Si8 U2 68.22(9) . . ?
C42 Si8 U2 123.15(12) . . ?
C42 Si8 C40 107.04(17) . . ?
C42 Si8 C41 107.13(15) . . ?
N5 Si9 C43 113.11(13) . . ?
N5 Si9 C44 113.30(14) . . ?
N5 Si9 C45 109.19(13) . . ?
C43 Si9 C44 106.10(16) . . ?
C45 Si9 C43 109.34(16) . . ?
C45 Si9 C44 105.46(16) . . ?
N5 Si10 U2 37.48(8) . . ?
N5 Si10 C46 113.87(15) . . ?
N5 Si10 C47 114.23(14) . . ?
N5 Si10 C48 108.02(14) . . ?
C46 Si10 U2 116.32(12) . . ?
C47 Si10 U2 137.21(11) . . ?
C47 Si10 C46 104.50(16) . . ?
C48 Si10 U2 71.81(11) . . ?
C48 Si10 C46 106.59(18) . . ?
C48 Si10 C47 109.31(15) . . ?
U1 O1 K1 95.50(7) . . ?
Si1 O1 U1 154.29(12) . . ?
Si1 O1 K1 97.83(9) . . ?
Si1 O2 K1 100.89(9) . . ?
C1 O2 K1 127.32(17) . . ?
C1 O2 Si1 131.60(18) . . ?
C5 O3 Si1 136.7(2) . . ?
C9 O4 Si1 134.7(2) . . ?
U2 O5 K1 94.23(7) . . ?
Si6 O5 U2 155.42(12) . . ?
Si6 O5 K1 97.46(9) . . ?
Si6 O6 K1 100.79(9) . . ?
C25 O6 K1 125.68(19) . . ?
C25 O6 Si6 132.9(2) . . ?
C29 O7 Si6 136.7(2) . . ?
C33 O8 Si6 134.2(2) . . ?
U1 N1 K1 98.23(9) . . ?
U2 N1 U1 162.51(13) . . ?
U2 N1 K1 98.07(8) . . ?
Si2 N2 U1 127.24(12) . . ?
Si2 N2 Si3 119.20(14) . . ?
Si3 N2 U1 113.24(12) . . ?
Si4 N3 U1 119.44(13) . . ?
Si4 N3 Si5 122.39(15) . . ?
Si5 N3 U1 117.87(12) . . ?
Si7 N4 U2 126.00(12) . . ?
Si7 N4 Si8 120.24(13) . . ?
Si8 N4 U2 112.00(12) . . ?
Si9 N5 U2 122.52(12) . . ?
Si10 N5 U2 116.07(12) . . ?
Si10 N5 Si9 121.18(14) . . ?
O2 C1 C2 105.2(2) . . ?
O2 C1 C3 109.8(3) . . ?
O2 C1 C4 110.5(3) . . ?
C2 C1 C4 109.7(3) . . ?
C3 C1 C2 109.9(3) . . ?
C3 C1 C4 111.5(3) . . ?
C1 C2 H2A 109.5 . . ?
C1 C2 H2B 109.5 . . ?
C1 C2 H2C 109.5 . . ?
H2A C2 H2B 109.5 . . ?
H2A C2 H2C 109.5 . . ?
H2B C2 H2C 109.5 . . ?
C1 C3 H3A 109.5 . . ?
C1 C3 H3B 109.5 . . ?
C1 C3 H3C 109.5 . . ?
H3A C3 H3B 109.5 . . ?
H3A C3 H3C 109.5 . . ?
H3B C3 H3C 109.5 . . ?
C1 C4 H4A 109.5 . . ?
C1 C4 H4B 109.5 . . ?
C1 C4 H4C 109.5 . . ?
H4A C4 H4B 109.5 . . ?
H4A C4 H4C 109.5 . . ?
H4B C4 H4C 109.5 . . ?
O3 C5 C6A 109.9(5) . . ?
O3 C5 C6B 110.9(8) . . ?
O3 C5 C7A 103.7(8) . . ?
O3 C5 C7B 110.6(12) . . ?
O3 C5 C8A 111.0(7) . . ?
O3 C5 C8B 102.6(12) . . ?
C6B C5 C8B 109.8(8) . . ?
C7A C5 C6A 108.9(6) . . ?
C7B C5 C6B 111.6(9) . . ?
C7B C5 C8B 110.9(10) . . ?
C8A C5 C6A 112.4(5) . . ?
C8A C5 C7A 110.6(8) . . ?
C5 C6A H6AA 109.5 . . ?
C5 C6A H6AB 109.5 . . ?
C5 C6A H6AC 109.5 . . ?
H6AA C6A H6AB 109.5 . . ?
H6AA C6A H6AC 109.5 . . ?
H6AB C6A H6AC 109.5 . . ?
C5 C6B H6BA 109.5 . . ?
C5 C6B H6BB 109.5 . . ?
C5 C6B H6BC 109.5 . . ?
H6BA C6B H6BB 109.5 . . ?
H6BA C6B H6BC 109.5 . . ?
H6BB C6B H6BC 109.5 . . ?
C5 C7A H7AA 109.5 . . ?
C5 C7A H7AB 109.5 . . ?
C5 C7A H7AC 109.5 . . ?
H7AA C7A H7AB 109.5 . . ?
H7AA C7A H7AC 109.5 . . ?
H7AB C7A H7AC 109.5 . . ?
C5 C7B H7BA 109.5 . . ?
C5 C7B H7BB 109.5 . . ?
C5 C7B H7BC 109.5 . . ?
H7BA C7B H7BB 109.5 . . ?
H7BA C7B H7BC 109.5 . . ?
H7BB C7B H7BC 109.5 . . ?
C5 C8A H8AA 109.5 . . ?
C5 C8A H8AB 109.5 . . ?
C5 C8A H8AC 109.5 . . ?
H8AA C8A H8AB 109.5 . . ?
H8AA C8A H8AC 109.5 . . ?
H8AB C8A H8AC 109.5 . . ?
C5 C8B H8BA 109.5 . . ?
C5 C8B H8BB 109.5 . . ?
C5 C8B H8BC 109.5 . . ?
H8BA C8B H8BB 109.5 . . ?
H8BA C8B H8BC 109.5 . . ?
H8BB C8B H8BC 109.5 . . ?
O4 C9 C10 110.4(3) . . ?
O4 C9 C11 109.3(3) . . ?
O4 C9 C12 105.0(3) . . ?
C10 C9 C11 110.6(4) . . ?
C12 C9 C10 110.7(4) . . ?
C12 C9 C11 110.8(3) . . ?
C9 C10 H10A 109.5 . . ?
C9 C10 H10B 109.5 . . ?
C9 C10 H10C 109.5 . . ?
H10A C10 H10B 109.5 . . ?
H10A C10 H10C 109.5 . . ?
H10B C10 H10C 109.5 . . ?
C9 C11 H11A 109.5 . . ?
C9 C11 H11B 109.5 . . ?
C9 C11 H11C 109.5 . . ?
H11A C11 H11B 109.5 . . ?
H11A C11 H11C 109.5 . . ?
H11B C11 H11C 109.5 . . ?
C9 C12 H12A 109.5 . . ?
C9 C12 H12B 109.5 . . ?
C9 C12 H12C 109.5 . . ?
H12A C12 H12B 109.5 . . ?
H12A C12 H12C 109.5 . . ?
H12B C12 H12C 109.5 . . ?
Si2 C13 H13A 109.5 . . ?
Si2 C13 H13B 109.5 . . ?
Si2 C13 H13C 109.5 . . ?
H13A C13 H13B 109.5 . . ?
H13A C13 H13C 109.5 . . ?
H13B C13 H13C 109.5 . . ?
Si2 C14 H14A 109.5 . . ?
Si2 C14 H14B 109.5 . . ?
Si2 C14 H14C 109.5 . . ?
H14A C14 H14B 109.5 . . ?
H14A C14 H14C 109.5 . . ?
H14B C14 H14C 109.5 . . ?
Si2 C15 H15A 109.5 . . ?
Si2 C15 H15B 109.5 . . ?
Si2 C15 H15C 109.5 . . ?
H15A C15 H15B 109.5 . . ?
H15A C15 H15C 109.5 . . ?
H15B C15 H15C 109.5 . . ?
Si3 C16 H16A 109.5 . . ?
Si3 C16 H16B 109.5 . . ?
Si3 C16 H16C 109.5 . . ?
H16A C16 H16B 109.5 . . ?
H16A C16 H16C 109.5 . . ?
H16B C16 H16C 109.5 . . ?
Si3 C17 H17A 109.5 . . ?
Si3 C17 H17B 109.5 . . ?
Si3 C17 H17C 109.5 . . ?
H17A C17 H17B 109.5 . . ?
H17A C17 H17C 109.5 . . ?
H17B C17 H17C 109.5 . . ?
Si3 C18 H18A 109.5 . . ?
Si3 C18 H18B 109.5 . . ?
Si3 C18 H18C 109.5 . . ?
H18A C18 H18B 109.5 . . ?
H18A C18 H18C 109.5 . . ?
H18B C18 H18C 109.5 . . ?
Si4 C19 H19A 109.5 . . ?
Si4 C19 H19B 109.5 . . ?
Si4 C19 H19C 109.5 . . ?
H19A C19 H19B 109.5 . . ?
H19A C19 H19C 109.5 . . ?
H19B C19 H19C 109.5 . . ?
Si4 C20 H20A 109.5 . . ?
Si4 C20 H20B 109.5 . . ?
Si4 C20 H20C 109.5 . . ?
H20A C20 H20B 109.5 . . ?
H20A C20 H20C 109.5 . . ?
H20B C20 H20C 109.5 . . ?
Si4 C21 H21A 109.5 . . ?
Si4 C21 H21B 109.5 . . ?
Si4 C21 H21C 109.5 . . ?
H21A C21 H21B 109.5 . . ?
H21A C21 H21C 109.5 . . ?
H21B C21 H21C 109.5 . . ?
Si5 C22 H22A 109.5 . . ?
Si5 C22 H22B 109.5 . . ?
Si5 C22 H22C 109.5 . . ?
H22A C22 H22B 109.5 . . ?
H22A C22 H22C 109.5 . . ?
H22B C22 H22C 109.5 . . ?
Si5 C23 H23A 109.5 . . ?
Si5 C23 H23B 109.5 . . ?
Si5 C23 H23C 109.5 . . ?
H23A C23 H23B 109.5 . . ?
H23A C23 H23C 109.5 . . ?
H23B C23 H23C 109.5 . . ?
Si5 C24 H24A 109.5 . . ?
Si5 C24 H24B 109.5 . . ?
Si5 C24 H24C 109.5 . . ?
H24A C24 H24B 109.5 . . ?
H24A C24 H24C 109.5 . . ?
H24B C24 H24C 109.5 . . ?
O6 C25 C26 109.8(3) . . ?
O6 C25 C27 110.4(3) . . ?
O6 C25 C28 105.2(3) . . ?
C26 C25 C27 110.9(3) . . ?
C26 C25 C28 110.0(4) . . ?
C28 C25 C27 110.5(3) . . ?
C25 C26 H26A 109.5 . . ?
C25 C26 H26B 109.5 . . ?
C25 C26 H26C 109.5 . . ?
H26A C26 H26B 109.5 . . ?
H26A C26 H26C 109.5 . . ?
H26B C26 H26C 109.5 . . ?
C25 C27 H27A 109.5 . . ?
C25 C27 H27B 109.5 . . ?
C25 C27 H27C 109.5 . . ?
H27A C27 H27B 109.5 . . ?
H27A C27 H27C 109.5 . . ?
H27B C27 H27C 109.5 . . ?
C25 C28 H28A 109.5 . . ?
C25 C28 H28B 109.5 . . ?
C25 C28 H28C 109.5 . . ?
H28A C28 H28B 109.5 . . ?
H28A C28 H28C 109.5 . . ?
H28B C28 H28C 109.5 . . ?
O7 C29 C30 107.6(3) . . ?
O7 C29 C31 106.3(3) . . ?
O7 C29 C32 110.8(3) . . ?
C30 C29 C31 110.6(3) . . ?
C32 C29 C30 110.6(3) . . ?
C32 C29 C31 110.8(3) . . ?
C29 C30 H30A 109.5 . . ?
C29 C30 H30B 109.5 . . ?
C29 C30 H30C 109.5 . . ?
H30A C30 H30B 109.5 . . ?
H30A C30 H30C 109.5 . . ?
H30B C30 H30C 109.5 . . ?
C29 C31 H31A 109.5 . . ?
C29 C31 H31B 109.5 . . ?
C29 C31 H31C 109.5 . . ?
H31A C31 H31B 109.5 . . ?
H31A C31 H31C 109.5 . . ?
H31B C31 H31C 109.5 . . ?
C29 C32 H32A 109.5 . . ?
C29 C32 H32B 109.5 . . ?
C29 C32 H32C 109.5 . . ?
H32A C32 H32B 109.5 . . ?
H32A C32 H32C 109.5 . . ?
H32B C32 H32C 109.5 . . ?
O8 C33 C34 105.5(3) . . ?
O8 C33 C35 110.3(3) . . ?
O8 C33 C36 110.1(2) . . ?
C35 C33 C34 109.7(3) . . ?
C35 C33 C36 110.8(3) . . ?
C36 C33 C34 110.2(3) . . ?
C33 C34 H34A 109.5 . . ?
C33 C34 H34B 109.5 . . ?
C33 C34 H34C 109.5 . . ?
H34A C34 H34B 109.5 . . ?
H34A C34 H34C 109.5 . . ?
H34B C34 H34C 109.5 . . ?
C33 C35 H35A 109.5 . . ?
C33 C35 H35B 109.5 . . ?
C33 C35 H35C 109.5 . . ?
H35A C35 H35B 109.5 . . ?
H35A C35 H35C 109.5 . . ?
H35B C35 H35C 109.5 . . ?
C33 C36 H36A 109.5 . . ?
C33 C36 H36B 109.5 . . ?
C33 C36 H36C 109.5 . . ?
H36A C36 H36B 109.5 . . ?
H36A C36 H36C 109.5 . . ?
H36B C36 H36C 109.5 . . ?
Si7 C37A H37A 109.5 . . ?
Si7 C37A H37B 109.5 . . ?
Si7 C37A H37C 109.5 . . ?
H37A C37A H37B 109.5 . . ?
H37A C37A H37C 109.5 . . ?
H37B C37A H37C 109.5 . . ?
Si7 C37B H37D 109.5 . . ?
Si7 C37B H37E 109.5 . . ?
Si7 C37B H37F 109.5 . . ?
H37D C37B H37E 109.5 . . ?
H37D C37B H37F 109.5 . . ?
H37E C37B H37F 109.5 . . ?
Si7 C38 H38A 109.5 . . ?
Si7 C38 H38B 109.5 . . ?
Si7 C38 H38C 109.5 . . ?
H38A C38 H38B 109.5 . . ?
H38A C38 H38C 109.5 . . ?
H38B C38 H38C 109.5 . . ?
Si7 C39A H39A 109.5 . . ?
Si7 C39A H39B 109.5 . . ?
Si7 C39A H39C 109.5 . . ?
H39A C39A H39B 109.5 . . ?
H39A C39A H39C 109.5 . . ?
H39B C39A H39C 109.5 . . ?
Si7 C39B H39D 109.5 . . ?
Si7 C39B H39E 109.5 . . ?
Si7 C39B H39F 109.5 . . ?
H39D C39B H39E 109.5 . . ?
H39D C39B H39F 109.5 . . ?
H39E C39B H39F 109.5 . . ?
Si8 C40 H40A 109.5 . . ?
Si8 C40 H40B 109.5 . . ?
Si8 C40 H40C 109.5 . . ?
H40A C40 H40B 109.5 . . ?
H40A C40 H40C 109.5 . . ?
H40B C40 H40C 109.5 . . ?
Si8 C41 H41A 109.5 . . ?
Si8 C41 H41B 109.5 . . ?
Si8 C41 H41C 109.5 . . ?
H41A C41 H41B 109.5 . . ?
H41A C41 H41C 109.5 . . ?
H41B C41 H41C 109.5 . . ?
Si8 C42 H42A 109.5 . . ?
Si8 C42 H42B 109.5 . . ?
Si8 C42 H42C 109.5 . . ?
H42A C42 H42B 109.5 . . ?
H42A C42 H42C 109.5 . . ?
H42B C42 H42C 109.5 . . ?
Si9 C43 H43A 109.5 . . ?
Si9 C43 H43B 109.5 . . ?
Si9 C43 H43C 109.5 . . ?
H43A C43 H43B 109.5 . . ?
H43A C43 H43C 109.5 . . ?
H43B C43 H43C 109.5 . . ?
Si9 C44 H44A 109.5 . . ?
Si9 C44 H44B 109.5 . . ?
Si9 C44 H44C 109.5 . . ?
H44A C44 H44B 109.5 . . ?
H44A C44 H44C 109.5 . . ?
H44B C44 H44C 109.5 . . ?
Si9 C45 H45A 109.5 . . ?
Si9 C45 H45B 109.5 . . ?
Si9 C45 H45C 109.5 . . ?
H45A C45 H45B 109.5 . . ?
H45A C45 H45C 109.5 . . ?
H45B C45 H45C 109.5 . . ?
Si10 C46 H46A 109.5 . . ?
Si10 C46 H46B 109.5 . . ?
Si10 C46 H46C 109.5 . . ?
H46A C46 H46B 109.5 . . ?
H46A C46 H46C 109.5 . . ?
H46B C46 H46C 109.5 . . ?
Si10 C47 H47A 109.5 . . ?
Si10 C47 H47B 109.5 . . ?
Si10 C47 H47C 109.5 . . ?
H47A C47 H47B 109.5 . . ?
H47A C47 H47C 109.5 . . ?
H47B C47 H47C 109.5 . . ?
Si10 C48 H48A 109.5 . . ?
Si10 C48 H48B 109.5 . . ?
Si10 C48 H48C 109.5 . . ?
H48A C48 H48B 109.5 . . ?
H48A C48 H48C 109.5 . . ?
H48B C48 H48C 109.5 . . ?
C49 O9 C51 116.8(11) . . ?
O9 C49 H49A 109.6 . . ?
O9 C49 H49B 109.6 . . ?
O9 C49 C50 110.2(13) . . ?
H49A C49 H49B 108.1 . . ?
C50 C49 H49A 109.6 . . ?
C50 C49 H49B 109.6 . . ?
C49 C50 H50A 109.5 . . ?
C49 C50 H50B 109.5 . . ?
C49 C50 H50C 109.5 . . ?
H50A C50 H50B 109.5 . . ?
H50A C50 H50C 109.5 . . ?
H50B C50 H50C 109.5 . . ?
O9 C51 H51A 109.6 . . ?
O9 C51 H51B 109.6 . . ?
O9 C51 C52 110.1(11) . . ?
H51A C51 H51B 108.2 . . ?
C52 C51 H51A 109.6 . . ?
C52 C51 H51B 109.6 . . ?
C51 C52 H52A 109.5 . . ?
C51 C52 H52B 109.5 . . ?
C51 C52 H52C 109.5 . . ?
H52A C52 H52B 109.5 . . ?
H52A C52 H52C 109.5 . . ?
H52B C52 H52C 109.5 . . ?

loop_
_geom_bond_atom_site_label_1
_geom_bond_atom_site_label_2
_geom_bond_distance
_geom_bond_site_symmetry_2
_geom_bond_publ_flag
U1 K1 3.8460(6) . ?
U1 Si3 3.3943(8) . ?
U1 O1 2.216(2) . ?
U1 N1 2.077(2) . ?
U1 N2 2.321(2) . ?
U1 N3 2.334(2) . ?
U2 K1 3.8374(6) . ?
U2 Si8 3.3682(8) . ?
U2 Si10 3.4606(8) . ?
U2 O5 2.221(2) . ?
U2 N1 2.071(2) . ?
U2 N4 2.319(2) . ?
U2 N5 2.344(2) . ?
K1 Si1 3.5330(9) . ?
K1 Si6 3.5583(10) . ?
K1 O1 2.938(2) . ?
K1 O2 2.831(2) . ?
K1 O5 2.970(2) . ?
K1 O6 2.861(2) . ?
K1 N1 2.953(3) . ?
Si1 O1 1.602(2) . ?
Si1 O2 1.646(2) . ?
Si1 O3 1.625(2) . ?
Si1 O4 1.617(2) . ?
Si2 N2 1.723(3) . ?
Si2 C13 1.873(3) . ?
Si2 C14 1.879(4) . ?
Si2 C15 1.879(4) . ?
Si3 N2 1.725(2) . ?
Si3 C16 1.873(4) . ?
Si3 C17 1.881(4) . ?
Si3 C18 1.882(3) . ?
Si4 N3 1.719(3) . ?
Si4 C19 1.870(4) . ?
Si4 C20 1.874(4) . ?
Si4 C21 1.871(4) . ?
Si5 N3 1.724(3) . ?
Si5 C22 1.875(3) . ?
Si5 C23 1.881(4) . ?
Si5 C24 1.879(3) . ?
Si6 O5 1.611(2) . ?
Si6 O6 1.646(2) . ?
Si6 O7 1.623(2) . ?
Si6 O8 1.624(2) . ?
Si7 N4 1.721(2) . ?
Si7 C37A 1.838(8) . ?
Si7 C37B 1.910(9) . ?
Si7 C38 1.879(4) . ?
Si7 C39A 1.905(7) . ?
Si7 C39B 1.843(9) . ?
Si8 N4 1.724(2) . ?
Si8 C40 1.879(3) . ?
Si8 C41 1.884(3) . ?
Si8 C42 1.867(3) . ?
Si9 N5 1.726(2) . ?
Si9 C43 1.880(3) . ?
Si9 C44 1.882(3) . ?
Si9 C45 1.873(3) . ?
Si10 N5 1.716(2) . ?
Si10 C46 1.878(3) . ?
Si10 C47 1.876(3) . ?
Si10 C48 1.868(3) . ?
O2 C1 1.457(4) . ?
O3 C5 1.433(4) . ?
O4 C9 1.454(4) . ?
O6 C25 1.454(4) . ?
O7 C29 1.435(4) . ?
O8 C33 1.452(4) . ?
C1 C2 1.522(4) . ?
C1 C3 1.520(5) . ?
C1 C4 1.528(5) . ?
C2 H2A 0.9800 . ?
C2 H2B 0.9800 . ?
C2 H2C 0.9800 . ?
C3 H3A 0.9800 . ?
C3 H3B 0.9800 . ?
C3 H3C 0.9800 . ?
C4 H4A 0.9800 . ?
C4 H4B 0.9800 . ?
C4 H4C 0.9800 . ?
C5 C6A 1.530(8) . ?
C5 C6B 1.524(11) . ?
C5 C7A 1.528(9) . ?
C5 C7B 1.506(12) . ?
C5 C8A 1.497(9) . ?
C5 C8B 1.526(13) . ?
C6A H6AA 0.9800 . ?
C6A H6AB 0.9800 . ?
C6A H6AC 0.9800 . ?
C6B H6BA 0.9800 . ?
C6B H6BB 0.9800 . ?
C6B H6BC 0.9800 . ?
C7A H7AA 0.9800 . ?
C7A H7AB 0.9800 . ?
C7A H7AC 0.9800 . ?
C7B H7BA 0.9800 . ?
C7B H7BB 0.9800 . ?
C7B H7BC 0.9800 . ?
C8A H8AA 0.9800 . ?
C8A H8AB 0.9800 . ?
C8A H8AC 0.9800 . ?
C8B H8BA 0.9800 . ?
C8B H8BB 0.9800 . ?
C8B H8BC 0.9800 . ?
C9 C10 1.524(5) . ?
C9 C11 1.525(6) . ?
C9 C12 1.522(6) . ?
C10 H10A 0.9800 . ?
C10 H10B 0.9800 . ?
C10 H10C 0.9800 . ?
C11 H11A 0.9800 . ?
C11 H11B 0.9800 . ?
C11 H11C 0.9800 . ?
C12 H12A 0.9800 . ?
C12 H12B 0.9800 . ?
C12 H12C 0.9800 . ?
C13 H13A 0.9800 . ?
C13 H13B 0.9800 . ?
C13 H13C 0.9800 . ?
C14 H14A 0.9800 . ?
C14 H14B 0.9800 . ?
C14 H14C 0.9800 . ?
C15 H15A 0.9800 . ?
C15 H15B 0.9800 . ?
C15 H15C 0.9800 . ?
C16 H16A 0.9800 . ?
C16 H16B 0.9800 . ?
C16 H16C 0.9800 . ?
C17 H17A 0.9800 . ?
C17 H17B 0.9800 . ?
C17 H17C 0.9800 . ?
C18 H18A 0.9800 . ?
C18 H18B 0.9800 . ?
C18 H18C 0.9800 . ?
C19 H19A 0.9800 . ?
C19 H19B 0.9800 . ?
C19 H19C 0.9800 . ?
C20 H20A 0.9800 . ?
C20 H20B 0.9800 . ?
C20 H20C 0.9800 . ?
C21 H21A 0.9800 . ?
C21 H21B 0.9800 . ?
C21 H21C 0.9800 . ?
C22 H22A 0.9800 . ?
C22 H22B 0.9800 . ?
C22 H22C 0.9800 . ?
C23 H23A 0.9800 . ?
C23 H23B 0.9800 . ?
C23 H23C 0.9800 . ?
C24 H24A 0.9800 . ?
C24 H24B 0.9800 . ?
C24 H24C 0.9800 . ?
C25 C26 1.513(5) . ?
C25 C27 1.528(6) . ?
C25 C28 1.518(5) . ?
C26 H26A 0.9800 . ?
C26 H26B 0.9800 . ?
C26 H26C 0.9800 . ?
C27 H27A 0.9800 . ?
C27 H27B 0.9800 . ?
C27 H27C 0.9800 . ?
C28 H28A 0.9800 . ?
C28 H28B 0.9800 . ?
C28 H28C 0.9800 . ?
C29 C30 1.522(5) . ?
C29 C31 1.523(5) . ?
C29 C32 1.518(5) . ?
C30 H30A 0.9800 . ?
C30 H30B 0.9800 . ?
C30 H30C 0.9800 . ?
C31 H31A 0.9800 . ?
C31 H31B 0.9800 . ?
C31 H31C 0.9800 . ?
C32 H32A 0.9800 . ?
C32 H32B 0.9800 . ?
C32 H32C 0.9800 . ?
C33 C34 1.527(4) . ?
C33 C35 1.513(5) . ?
C33 C36 1.524(5) . ?
C34 H34A 0.9800 . ?
C34 H34B 0.9800 . ?
C34 H34C 0.9800 . ?
C35 H35A 0.9800 . ?
C35 H35B 0.9800 . ?
C35 H35C 0.9800 . ?
C36 H36A 0.9800 . ?
C36 H36B 0.9800 . ?
C36 H36C 0.9800 . ?
C37A H37A 0.9800 . ?
C37A H37B 0.9800 . ?
C37A H37C 0.9800 . ?
C37B H37D 0.9800 . ?
C37B H37E 0.9800 . ?
C37B H37F 0.9800 . ?
C38 H38A 0.9800 . ?
C38 H38B 0.9800 . ?
C38 H38C 0.9800 . ?
C39A H39A 0.9800 . ?
C39A H39B 0.9800 . ?
C39A H39C 0.9800 . ?
C39B H39D 0.9800 . ?
C39B H39E 0.9800 . ?
C39B H39F 0.9800 . ?
C40 H40A 0.9800 . ?
C40 H40B 0.9800 . ?
C40 H40C 0.9800 . ?
C41 H41A 0.9800 . ?
C41 H41B 0.9800 . ?
C41 H41C 0.9800 . ?
C42 H42A 0.9800 . ?
C42 H42B 0.9800 . ?
C42 H42C 0.9800 . ?
C43 H43A 0.9800 . ?
C43 H43B 0.9800 . ?
C43 H43C 0.9800 . ?
C44 H44A 0.9800 . ?
C44 H44B 0.9800 . ?
C44 H44C 0.9800 . ?
C45 H45A 0.9800 . ?
C45 H45B 0.9800 . ?
C45 H45C 0.9800 . ?
C46 H46A 0.9800 . ?
C46 H46B 0.9800 . ?
C46 H46C 0.9800 . ?
C47 H47A 0.9800 . ?
C47 H47B 0.9800 . ?
C47 H47C 0.9800 . ?
C48 H48A 0.9800 . ?
C48 H48B 0.9800 . ?
C48 H48C 0.9800 . ?
O9 C49 1.368(14) . ?
O9 C51 1.405(13) . ?
C49 H49A 0.9900 . ?
C49 H49B 0.9900 . ?
C49 C50 1.501(15) . ?
C50 H50A 0.9800 . ?
C50 H50B 0.9800 . ?
C50 H50C 0.9800 . ?
C51 H51A 0.9900 . ?
C51 H51B 0.9900 . ?
C51 C52 1.493(15) . ?
C52 H52A 0.9800 . ?
C52 H52B 0.9800 . ?
C52 H52C 0.9800 . ?

loop_
_geom_torsion_atom_site_label_1
_geom_torsion_atom_site_label_2
_geom_torsion_atom_site_label_3
_geom_torsion_atom_site_label_4
_geom_torsion
_geom_torsion_site_symmetry_1
_geom_torsion_site_symmetry_2
_geom_torsion_site_symmetry_3
_geom_torsion_site_symmetry_4
_geom_torsion_publ_flag
U1 Si3 N2 Si2 174.0(2) . . . . ?
U2 Si8 N4 Si7 165.8(2) . . . . ?
U2 Si10 N5 Si9 -174.7(2) . . . . ?
K1 Si1 O1 U1 120.5(3) . . . . ?
K1 Si1 O2 C1 175.1(3) . . . . ?
K1 Si1 O3 C5 9.8(4) . . . . ?
K1 Si1 O4 C9 177.3(2) . . . . ?
K1 Si6 O5 U2 117.7(3) . . . . ?
K1 Si6 O6 C25 171.0(3) . . . . ?
K1 Si6 O7 C29 6.8(3) . . . . ?
K1 Si6 O8 C33 -178.4(2) . . . . ?
K1 O2 C1 C2 -5.0(4) . . . . ?
K1 O2 C1 C3 -123.3(2) . . . . ?
K1 O2 C1 C4 113.3(3) . . . . ?
K1 O6 C25 C26 -125.2(3) . . . . ?
K1 O6 C25 C27 112.3(3) . . . . ?
K1 O6 C25 C28 -6.9(4) . . . . ?
Si1 O2 C1 C2 -179.0(2) . . . . ?
Si1 O2 C1 C3 62.8(4) . . . . ?
Si1 O2 C1 C4 -60.6(4) . . . . ?
Si1 O3 C5 C6A -37.7(8) . . . . ?
Si1 O3 C5 C6B -12.9(14) . . . . ?
Si1 O3 C5 C7A -154.0(8) . . . . ?
Si1 O3 C5 C7B -137.3(11) . . . . ?
Si1 O3 C5 C8A 87.2(8) . . . . ?
Si1 O3 C5 C8B 104.4(11) . . . . ?
Si1 O4 C9 C10 -59.2(5) . . . . ?
Si1 O4 C9 C11 62.6(4) . . . . ?
Si1 O4 C9 C12 -178.4(3) . . . . ?
Si6 O6 C25 C26 65.7(4) . . . . ?
Si6 O6 C25 C27 -56.8(4) . . . . ?
Si6 O6 C25 C28 -176.0(3) . . . . ?
Si6 O7 C29 C30 101.6(4) . . . . ?
Si6 O7 C29 C31 -139.8(3) . . . . ?
Si6 O7 C29 C32 -19.4(5) . . . . ?
Si6 O8 C33 C34 178.2(2) . . . . ?
Si6 O8 C33 C35 -63.3(4) . . . . ?
Si6 O8 C33 C36 59.3(4) . . . . ?
O1 Si1 O2 K1 24.44(11) . . . . ?
O1 Si1 O2 C1 -160.5(3) . . . . ?
O1 Si1 O3 C5 -50.3(4) . . . . ?
O1 Si1 O4 C9 -121.2(3) . . . . ?
O2 Si1 O1 U1 97.3(3) . . . . ?
O2 Si1 O1 K1 -23.27(11) . . . . ?
O2 Si1 O3 C5 65.5(4) . . . . ?
O2 Si1 O4 C9 124.8(3) . . . . ?
O3 Si1 O1 U1 -141.9(3) . . . . ?
O3 Si1 O1 K1 97.57(11) . . . . ?
O3 Si1 O2 K1 -98.67(11) . . . . ?
O3 Si1 O2 C1 76.4(3) . . . . ?
O3 Si1 O4 C9 4.4(3) . . . . ?
O4 Si1 O1 U1 -21.7(3) . . . . ?
O4 Si1 O1 K1 -142.25(10) . . . . ?
O4 Si1 O2 K1 144.65(10) . . . . ?
O4 Si1 O2 C1 -40.2(3) . . . . ?
O4 Si1 O3 C5 -174.5(3) . . . . ?
O5 Si6 O6 K1 25.41(12) . . . . ?
O5 Si6 O6 C25 -163.6(3) . . . . ?
O5 Si6 O7 C29 -53.6(4) . . . . ?
O5 Si6 O8 C33 -116.0(3) . . . . ?
O6 Si6 O5 U2 93.5(3) . . . . ?
O6 Si6 O5 K1 -24.17(11) . . . . ?
O6 Si6 O7 C29 62.7(3) . . . . ?
O6 Si6 O8 C33 129.7(3) . . . . ?
O7 Si6 O5 U2 -145.0(3) . . . . ?
O7 Si6 O5 K1 97.27(11) . . . . ?
O7 Si6 O6 K1 -98.03(11) . . . . ?
O7 Si6 O6 C25 73.0(3) . . . . ?
O7 Si6 O8 C33 9.4(3) . . . . ?
O8 Si6 O5 U2 -25.3(3) . . . . ?
O8 Si6 O5 K1 -143.04(10) . . . . ?
O8 Si6 O6 K1 146.01(10) . . . . ?
O8 Si6 O6 C25 -43.0(3) . . . . ?
O8 Si6 O7 C29 -177.8(3) . . . . ?
C13 Si2 N2 U1 -26.1(2) . . . . ?
C13 Si2 N2 Si3 160.89(17) . . . . ?
C14 Si2 N2 U1 93.8(2) . . . . ?
C14 Si2 N2 Si3 -79.2(2) . . . . ?
C15 Si2 N2 U1 -145.7(2) . . . . ?
C15 Si2 N2 Si3 41.3(2) . . . . ?
C16 Si3 N2 U1 -123.00(17) . . . . ?
C16 Si3 N2 Si2 51.0(2) . . . . ?
C17 Si3 N2 U1 113.39(18) . . . . ?
C17 Si3 N2 Si2 -72.6(2) . . . . ?
C18 Si3 N2 U1 -4.65(18) . . . . ?
C18 Si3 N2 Si2 169.32(17) . . . . ?
C19 Si4 N3 U1 1.3(2) . . . . ?
C19 Si4 N3 Si5 174.81(19) . . . . ?
C20 Si4 N3 U1 -117.1(2) . . . . ?
C20 Si4 N3 Si5 56.5(3) . . . . ?
C21 Si4 N3 U1 119.7(2) . . . . ?
C21 Si4 N3 Si5 -66.8(2) . . . . ?
C22 Si5 N3 U1 109.35(18) . . . . ?
C22 Si5 N3 Si4 -64.3(2) . . . . ?
C23 Si5 N3 U1 -130.63(15) . . . . ?
C23 Si5 N3 Si4 55.7(2) . . . . ?
C24 Si5 N3 U1 -8.67(18) . . . . ?
C24 Si5 N3 Si4 177.69(17) . . . . ?
C37A Si7 N4 U2 -40.5(6) . . . . ?
C37A Si7 N4 Si8 155.8(6) . . . . ?
C37B Si7 N4 U2 -57.0(5) . . . . ?
C37B Si7 N4 Si8 139.4(5) . . . . ?
C38 Si7 N4 U2 -168.27(16) . . . . ?
C38 Si7 N4 Si8 28.1(2) . . . . ?
C39A Si7 N4 U2 80.1(4) . . . . ?
C39A Si7 N4 Si8 -83.5(4) . . . . ?
C39B Si7 N4 U2 60.9(8) . . . . ?
C39B Si7 N4 Si8 -102.8(8) . . . . ?
C40 Si8 N4 U2 122.00(16) . . . . ?
C40 Si8 N4 Si7 -72.2(2) . . . . ?
C41 Si8 N4 U2 3.33(17) . . . . ?
C41 Si8 N4 Si7 169.09(16) . . . . ?
C42 Si8 N4 U2 -114.84(16) . . . . ?
C42 Si8 N4 Si7 50.9(2) . . . . ?
C43 Si9 N5 U2 108.04(17) . . . . ?
C43 Si9 N5 Si10 -77.7(2) . . . . ?
C44 Si9 N5 U2 -131.16(16) . . . . ?
C44 Si9 N5 Si10 43.1(2) . . . . ?
C45 Si9 N5 U2 -13.95(18) . . . . ?
C45 Si9 N5 Si10 160.35(16) . . . . ?
C46 Si10 N5 U2 102.69(17) . . . . ?
C46 Si10 N5 Si9 -72.0(2) . . . . ?
C47 Si10 N5 U2 -137.35(14) . . . . ?
C47 Si10 N5 Si9 48.0(2) . . . . ?
C48 Si10 N5 U2 -15.50(18) . . . . ?
C48 Si10 N5 Si9 169.85(16) . . . . ?
C49 O9 C51 C52 172.4(14) . . . . ?
C51 O9 C49 C50 -178.6(13) . . . . ?

loop_
_exptl_oxdiff_crystal_face_indexfrac_h
_exptl_oxdiff_crystal_face_indexfrac_k
_exptl_oxdiff_crystal_face_indexfrac_l
_exptl_oxdiff_crystal_face_x
_exptl_oxdiff_crystal_face_y
_exptl_oxdiff_crystal_face_z
0.0000 -0.0000 -1.0000 -0.0523 -0.0186 0.0143
-0.0000 0.0000 1.0000 0.0523 0.0186 -0.0143
1.0000 0.0000 -0.0000 0.0639 -0.1044 0.0042
-1.0000 -0.0000 0.0000 -0.0639 0.1044 -0.0042
-1.0000 -2.0000 0.0000 -0.0369 0.1260 0.1226
0.0000 -1.0000 0.0000 0.0135 0.0108 0.0634
-0.0000 1.0000 -0.0000 -0.0135 -0.0108 -0.0634
